data_2223308
loop_
_publ_author_name
'Chakraborty, Tapash'
'Singh, Harkesh B.'
'Butcher, Ray J.'

_publ_section_title
;
 2-(Dimethylaminomethyl)phenyl phenyl telluride
;
_journal_coeditor_code BT5068
_journal_issue 10
_journal_name_full 'Acta Crystallographica Section E'
_journal_page_first o2562
_journal_page_last o2563
_journal_paper_doi 10.1107/S1600536809038161
_journal_volume 65
_journal_year 2009
_chemical_formula_iupac 'C15 H17 N Te'
_chemical_formula_moiety 'C15 H17 N Te'
_chemical_formula_sum 'C15 H17 N Te'
_chemical_formula_weight 338.90
_chemical_name_systematic
;
2-(Dimethylaminomethyl)phenyl phenyl telluride
;
_space_group_IT_number 14
_symmetry_cell_setting monoclinic
_symmetry_space_group_name_Hall '-P 2ybc'
_symmetry_space_group_name_H-M 'P 1 21/c 1'
_atom_sites_solution_hydrogens geom
_atom_sites_solution_primary direct
_atom_sites_solution_secondary difmap
_audit_creation_method SHELXL-97
_cell_angle_alpha 90.00
_cell_angle_beta 95.933(3)
_cell_angle_gamma 90.00
_cell_formula_units_Z 4
_cell_length_a 8.5736(3)
_cell_length_b 13.2472(5)
_cell_length_c 12.6719(4)
_cell_measurement_reflns_used 8619
_cell_measurement_temperature 110(2)
_cell_measurement_theta_max 32.3734
_cell_measurement_theta_min 4.8463
_cell_volume 1431.52(9)
_computing_cell_refinement
;
CrysAlis Pro (Oxford Diffraction, 2009)
;
_computing_data_collection
;
CrysAlis Pro (Oxford Diffraction, 2009)
;
_computing_data_reduction
;
CrysAlis Pro (Oxford Diffraction, 2009)
;
_computing_molecular_graphics 'SHELXTL (Sheldrick, 2008)'
_computing_publication_material 'SHELXTL (Sheldrick, 2008)'
_computing_structure_refinement 'SHELXL97 (Sheldrick, 2008)'
_computing_structure_solution 'SHELXS97 (Sheldrick, 2008)'
_diffrn_ambient_temperature 110(2)
_diffrn_detector_area_resol_mean 10.5081
_diffrn_measured_fraction_theta_full 0.993
_diffrn_measured_fraction_theta_max 0.941
_diffrn_measurement_device_type 'Oxford Diffraction Gemini R CCD'
_diffrn_measurement_method \w
_diffrn_radiation_monochromator graphite
_diffrn_radiation_source 'Enhance (Mo) X-ray Source'
_diffrn_radiation_type MoK\a
_diffrn_radiation_wavelength 0.71073
_diffrn_reflns_av_R_equivalents 0.0275
_diffrn_reflns_av_sigmaI/netI 0.0453
_diffrn_reflns_limit_h_max 12
_diffrn_reflns_limit_h_min -12
_diffrn_reflns_limit_k_max 19
_diffrn_reflns_limit_k_min -18
_diffrn_reflns_limit_l_max 18
_diffrn_reflns_limit_l_min -18
_diffrn_reflns_number 20642
_diffrn_reflns_theta_full 25.00
_diffrn_reflns_theta_max 32.42
_diffrn_reflns_theta_min 4.89
_diffrn_standards_decay_% 0
_exptl_absorpt_coefficient_mu 2.057
_exptl_absorpt_correction_T_max 1.00000
_exptl_absorpt_correction_T_min 0.72769
_exptl_absorpt_correction_type multi-scan
_exptl_absorpt_process_details
;
(CrysAlis Pro; Oxford Diffraction, 2009)
;
_exptl_crystal_colour colorless
_exptl_crystal_density_diffrn 1.572
_exptl_crystal_density_method 'not measured'
_exptl_crystal_description prism
_exptl_crystal_F_000 664
_exptl_crystal_size_max 0.49
_exptl_crystal_size_mid 0.41
_exptl_crystal_size_min 0.27
_refine_diff_density_max 0.575
_refine_diff_density_min -0.469
_refine_ls_extinction_method none
_refine_ls_goodness_of_fit_ref 0.973
_refine_ls_hydrogen_treatment constr
_refine_ls_matrix_type full
_refine_ls_number_parameters 156
_refine_ls_number_reflns 4836
_refine_ls_number_restraints 0
_refine_ls_restrained_S_all 0.973
_refine_ls_R_factor_all 0.0512
_refine_ls_R_factor_gt 0.0228
_refine_ls_shift/su_max 0.001
_refine_ls_shift/su_mean 0.000
_refine_ls_structure_factor_coef Fsqd
_refine_ls_weighting_details 'calc w=1/[\s^2^(Fo^2^)+(0.0289P)^2^] where P=(Fo^2^+2Fc^2^)/3'
_refine_ls_weighting_scheme calc
_refine_ls_wR_factor_gt 0.0495
_refine_ls_wR_factor_ref 0.0582
_reflns_number_gt 2926
_reflns_number_total 4836
_reflns_threshold_expression I>2\s(I)
_cod_data_source_file bt5068.cif
_cod_data_source_block I
_cod_original_sg_symbol_H-M 'P 21/c'
_cod_database_code 2223308
_cod_database_fobs_code 2223308

loop_
_symmetry_equiv_pos_as_xyz
'x, y, z'
'-x, y+1/2, -z+1/2'
'-x, -y, -z'
'x, -y-1/2, z-1/2'

loop_
_atom_site_type_symbol
_atom_site_label
_atom_site_fract_x
_atom_site_fract_y
_atom_site_fract_z
_atom_site_U_iso_or_equiv
_atom_site_adp_type
_atom_site_calc_flag
_atom_site_refinement_flags
_atom_site_occupancy
_atom_site_disorder_assembly
_atom_site_disorder_group
Te Te 0.886656(14) 0.206826(9) 0.327530(10) 0.04605(6) Uani d . 1 . .
C C7 1.0873(2) -0.00329(16) 0.33777(15) 0.0462(5) Uani d . 1 . .
H H7A 1.1484 0.0230 0.4025 0.055 Uiso calc R 1 . .
H H7B 1.1349 -0.0681 0.3190 0.055 Uiso calc R 1 . .
C C1 0.8142(2) 0.05794(13) 0.36112(13) 0.0373(4) Uani d . 1 . .
C C2 0.6624(2) 0.03853(16) 0.38466(14) 0.0460(4) Uani d . 1 . .
H H2A 0.5888 0.0922 0.3840 0.055 Uiso calc R 1 . .
C C3 0.6175(2) -0.05790(16) 0.40897(16) 0.0533(5) Uani d . 1 . .
H H3A 0.5134 -0.0704 0.4249 0.064 Uiso calc R 1 . .
C C4 0.7225(3) -0.13543(17) 0.41016(16) 0.0566(5) Uani d . 1 . .
H H4A 0.6923 -0.2016 0.4287 0.068 Uiso calc R 1 . .
C C5 0.8725(3) -0.11769(15) 0.38443(15) 0.0497(5) Uani d . 1 . .
H H5A 0.9435 -0.1726 0.3831 0.060 Uiso calc R 1 . .
C C6 0.9219(2) -0.02150(14) 0.36041(14) 0.0395(4) Uani d . 1 . .
N N 1.09600(18) 0.06793(12) 0.25179(13) 0.0470(4) Uani d . 1 . .
C C8 1.0372(3) 0.0248(2) 0.14988(17) 0.0711(7) Uani d . 1 . .
H H8A 0.9302 -0.0002 0.1533 0.107 Uiso calc R 1 . .
H H8B 1.1050 -0.0311 0.1329 0.107 Uiso calc R 1 . .
H H8C 1.0366 0.0767 0.0947 0.107 Uiso calc R 1 . .
C C9 1.2542(3) 0.1090(2) 0.2514(2) 0.0739(7) Uani d . 1 . .
H H9A 1.2852 0.1426 0.3192 0.111 Uiso calc R 1 . .
H H9B 1.2559 0.1579 0.1934 0.111 Uiso calc R 1 . .
H H9C 1.3277 0.0540 0.2412 0.111 Uiso calc R 1 . .
C C10 0.6957(2) 0.27717(13) 0.39468(15) 0.0433(4) Uani d . 1 . .
C C11 0.5679(3) 0.31290(16) 0.32958(17) 0.0554(5) Uani d . 1 . .
H H11A 0.5633 0.3032 0.2550 0.066 Uiso calc R 1 . .
C C12 0.4467(3) 0.36259(18) 0.37197(19) 0.0631(6) Uani d . 1 . .
H H12A 0.3587 0.3856 0.3266 0.076 Uiso calc R 1 . .
C C13 0.4534(3) 0.37856(17) 0.47833(19) 0.0609(6) Uani d . 1 . .
H H13A 0.3709 0.4136 0.5071 0.073 Uiso calc R 1 . .
C C14 0.5789(3) 0.34409(18) 0.54402(18) 0.0627(6) Uani d . 1 . .
H H14A 0.5827 0.3548 0.6184 0.075 Uiso calc R 1 . .
C C15 0.6989(3) 0.29428(15) 0.50326(16) 0.0536(5) Uani d . 1 . .
H H15B 0.7856 0.2710 0.5497 0.064 Uiso calc R 1 . .

loop_
_atom_site_aniso_label
_atom_site_aniso_U_11
_atom_site_aniso_U_22
_atom_site_aniso_U_33
_atom_site_aniso_U_12
_atom_site_aniso_U_13
_atom_site_aniso_U_23
Te 0.04845(9) 0.04144(8) 0.04904(9) 0.00098(6) 0.00871(6) 0.00703(6)
C7 0.0416(10) 0.0500(12) 0.0469(11) 0.0059(9) 0.0049(8) 0.0024(8)
C1 0.0395(9) 0.0410(10) 0.0314(8) -0.0007(8) 0.0031(7) -0.0031(7)
C2 0.0416(10) 0.0501(12) 0.0468(10) 0.0001(9) 0.0069(8) -0.0066(9)
C3 0.0495(11) 0.0563(14) 0.0564(12) -0.0160(10) 0.0169(9) -0.0145(10)
C4 0.0731(15) 0.0465(13) 0.0521(12) -0.0174(11) 0.0154(10) -0.0081(9)
C5 0.0640(13) 0.0393(11) 0.0463(11) 0.0035(10) 0.0080(9) -0.0023(9)
C6 0.0424(10) 0.0416(10) 0.0341(9) 0.0011(8) 0.0025(7) 0.0013(8)
N 0.0431(9) 0.0491(10) 0.0503(9) 0.0027(7) 0.0128(7) 0.0049(8)
C8 0.0833(16) 0.0851(19) 0.0466(13) 0.0158(15) 0.0149(11) 0.0025(12)
C9 0.0555(13) 0.0756(18) 0.0948(18) -0.0037(12) 0.0279(12) 0.0159(14)
C10 0.0504(11) 0.0327(10) 0.0469(11) -0.0005(8) 0.0049(9) 0.0028(8)
C11 0.0605(13) 0.0542(14) 0.0499(12) 0.0097(10) -0.0022(10) -0.0012(9)
C12 0.0563(13) 0.0605(15) 0.0712(15) 0.0165(11) 0.0005(11) 0.0013(12)
C13 0.0652(14) 0.0455(12) 0.0755(15) 0.0070(11) 0.0238(12) 0.0006(11)
C14 0.0827(16) 0.0591(15) 0.0486(12) 0.0050(12) 0.0171(12) -0.0042(10)
C15 0.0603(13) 0.0534(13) 0.0462(11) 0.0050(10) 0.0006(9) 0.0030(9)

loop_
_atom_type_symbol
_atom_type_description
_atom_type_scat_dispersion_real
_atom_type_scat_dispersion_imag
_atom_type_scat_source
C C 0.0033 0.0016 'International Tables Vol C Tables 4.2.6.8 and 6.1.1.4'
H H 0.0000 0.0000 'International Tables Vol C Tables 4.2.6.8 and 6.1.1.4'
N N 0.0061 0.0033 'International Tables Vol C Tables 4.2.6.8 and 6.1.1.4'
Te Te -0.5308 1.6751 'International Tables Vol C Tables 4.2.6.8 and 6.1.1.4'

loop_
_geom_angle_atom_site_label_1
_geom_angle_atom_site_label_2
_geom_angle_atom_site_label_3
_geom_angle_site_symmetry_1
_geom_angle_site_symmetry_3
_geom_angle
_geom_angle_publ_flag
C1 Te C10 . . 94.19(7) y
C1 Te N . . 70.77(6) y
C10 Te N . . 164.92(6) y
N C7 C6 . . 111.92(14) ?
N C7 H7A . . 109.2 ?
C6 C7 H7A . . 109.2 ?
N C7 H7B . . 109.2 ?
C6 C7 H7B . . 109.2 ?
H7A C7 H7B . . 107.9 ?
C2 C1 C6 . . 119.70(17) ?
C2 C1 Te . . 120.99(14) ?
C6 C1 Te . . 119.30(13) ?
C3 C2 C1 . . 120.59(18) ?
C3 C2 H2A . . 119.7 ?
C1 C2 H2A . . 119.7 ?
C4 C3 C2 . . 120.08(19) ?
C4 C3 H3A . . 120.0 ?
C2 C3 H3A . . 120.0 ?
C3 C4 C5 . . 119.9(2) ?
C3 C4 H4A . . 120.0 ?
C5 C4 H4A . . 120.0 ?
C4 C5 C6 . . 121.48(19) ?
C4 C5 H5A . . 119.3 ?
C6 C5 H5A . . 119.3 ?
C5 C6 C1 . . 118.17(17) ?
C5 C6 C7 . . 120.53(17) ?
C1 C6 C7 . . 121.27(17) ?
C7 N C8 . . 111.84(17) ?
C7 N C9 . . 111.41(16) ?
C8 N C9 . . 112.33(17) ?
C7 N Te . . 94.88(10) ?
C8 N Te . . 112.69(13) ?
C9 N Te . . 112.55(14) ?
N C8 H8A . . 109.5 ?
N C8 H8B . . 109.5 ?
H8A C8 H8B . . 109.5 ?
N C8 H8C . . 109.5 ?
H8A C8 H8C . . 109.5 ?
H8B C8 H8C . . 109.5 ?
N C9 H9A . . 109.5 ?
N C9 H9B . . 109.5 ?
H9A C9 H9B . . 109.5 ?
N C9 H9C . . 109.5 ?
H9A C9 H9C . . 109.5 ?
H9B C9 H9C . . 109.5 ?
C11 C10 C15 . . 117.82(19) ?
C11 C10 Te . . 120.25(15) ?
C15 C10 Te . . 121.81(14) ?
C12 C11 C10 . . 120.7(2) ?
C12 C11 H11A . . 119.6 ?
C10 C11 H11A . . 119.6 ?
C13 C12 C11 . . 120.2(2) ?
C13 C12 H12A . . 119.9 ?
C11 C12 H12A . . 119.9 ?
C12 C13 C14 . . 120.0(2) ?
C12 C13 H13A . . 120.0 ?
C14 C13 H13A . . 120.0 ?
C15 C14 C13 . . 120.4(2) ?
C15 C14 H14A . . 119.8 ?
C13 C14 H14A . . 119.8 ?
C14 C15 C10 . . 120.87(19) ?
C14 C15 H15B . . 119.6 ?
C10 C15 H15B . . 119.6 ?

loop_
_geom_bond_atom_site_label_1
_geom_bond_atom_site_label_2
_geom_bond_site_symmetry_2
_geom_bond_distance
_geom_bond_publ_flag
Te C1 . 2.1242(18) y
Te C10 . 2.136(2) y
Te N . 2.8079(16) y
C7 N . 1.449(2) ?
C7 C6 . 1.495(2) ?
C7 H7A . 0.9900 ?
C7 H7B . 0.9900 ?
C1 C2 . 1.389(3) ?
C1 C6 . 1.401(3) ?
C2 C3 . 1.378(3) ?
C2 H2A . 0.9500 ?
C3 C4 . 1.365(3) ?
C3 H3A . 0.9500 ?
C4 C5 . 1.379(3) ?
C4 H4A . 0.9500 ?
C5 C6 . 1.387(3) ?
C5 H5A . 0.9500 ?
N C8 . 1.454(3) ?
N C9 . 1.462(3) ?
C8 H8A . 0.9800 ?
C8 H8B . 0.9800 ?
C8 H8C . 0.9800 ?
C9 H9A . 0.9800 ?
C9 H9B . 0.9800 ?
C9 H9C . 0.9800 ?
C10 C11 . 1.385(3) ?
C10 C15 . 1.392(3) ?
C11 C12 . 1.384(3) ?
C11 H11A . 0.9500 ?
C12 C13 . 1.360(3) ?
C12 H12A . 0.9500 ?
C13 C14 . 1.369(3) ?
C13 H13A . 0.9500 ?
C14 C15 . 1.368(3) ?
C14 H14A . 0.9500 ?
C15 H15B . 0.9500 ?

loop_
_geom_torsion_atom_site_label_1
_geom_torsion_atom_site_label_2
_geom_torsion_atom_site_label_3
_geom_torsion_atom_site_label_4
_geom_torsion_site_symmetry_1
_geom_torsion_site_symmetry_2
_geom_torsion_site_symmetry_3
_geom_torsion_site_symmetry_4
_geom_torsion
_geom_torsion_publ_flag
C10 Te C1 C2 . . . . 17.26(15) ?
N Te C1 C2 . . . . -161.59(15) ?
C10 Te C1 C6 . . . . -162.12(13) ?
N Te C1 C6 . . . . 19.02(12) ?
C6 C1 C2 C3 . . . . 1.0(3) ?
Te C1 C2 C3 . . . . -178.36(13) ?
C1 C2 C3 C4 . . . . 0.0(3) ?
C2 C3 C4 C5 . . . . -1.6(3) ?
C3 C4 C5 C6 . . . . 2.2(3) ?
C4 C5 C6 C1 . . . . -1.1(3) ?
C4 C5 C6 C7 . . . . 177.09(17) ?
C2 C1 C6 C5 . . . . -0.5(3) ?
Te C1 C6 C5 . . . . 178.88(13) ?
C2 C1 C6 C7 . . . . -178.66(16) ?
Te C1 C6 C7 . . . . 0.7(2) ?
N C7 C6 C5 . . . . 140.26(18) ?
N C7 C6 C1 . . . . -41.6(2) ?
C6 C7 N C8 . . . . -71.0(2) ?
C6 C7 N C9 . . . . 162.38(17) ?
C6 C7 N Te . . . . 45.84(15) ?
C1 Te N C7 . . . . -35.48(10) ?
C10 Te N C7 . . . . -39.9(3) ?
C1 Te N C8 . . . . 80.65(15) ?
C10 Te N C8 . . . . 76.3(3) ?
C1 Te N C9 . . . . -151.08(15) ?
C10 Te N C9 . . . . -155.5(2) ?
C1 Te C10 C11 . . . . -101.37(16) ?
N Te C10 C11 . . . . -97.2(3) ?
C1 Te C10 C15 . . . . 82.60(16) ?
N Te C10 C15 . . . . 86.8(3) ?
C15 C10 C11 C12 . . . . -0.9(3) ?
Te C10 C11 C12 . . . . -177.11(17) ?
C10 C11 C12 C13 . . . . 1.2(4) ?
C11 C12 C13 C14 . . . . -1.0(4) ?
C12 C13 C14 C15 . . . . 0.6(4) ?
C13 C14 C15 C10 . . . . -0.3(4) ?
C11 C10 C15 C14 . . . . 0.5(3) ?
Te C10 C15 C14 . . . . 176.60(17) ?

loop_
_cod_related_entry_id
_cod_related_entry_database
_cod_related_entry_code
1 ChemSpider 9984586
